data_1554048
loop_
_publ_author_name
'Yoshida, Jun'
'Tamura, Syuhei'
'Hoshino, Keisuke'
'Yuge, Hidetaka'
'Sato, Hisako'
'Yamazaki, Akane'
'Yoneda, Shigetaka'
'Watanabe, Go'

_publ_section_title
;
 Comprehensive Understanding of Host- and Guest-Dependent Helix Inversion
 in Chiral Nematic Liquid Crystals: Experimental and Molecular Dynamics
 Simulation Study.
;
_journal_issue 46
_journal_name_full 'The journal of physical chemistry. B'
_journal_page_first 10615
_journal_page_last 10626
_journal_paper_doi 10.1021/acs.jpcb.8b07653
_journal_volume 122
_journal_year 2018
_chemical_formula_moiety 'C19 H28 O3'
_chemical_formula_sum 'C19 H28 O3'
_chemical_formula_weight 304.41
_space_group_crystal_system monoclinic
_space_group_IT_number 14
_space_group_name_Hall '-P 2ybc'
_space_group_name_H-M_alt 'P 1 21/c 1'
_atom_sites_solution_hydrogens geom
_atom_sites_solution_primary dual
_audit_creation_date 2018-03-07
_audit_creation_method
;
Olex2 1.2
(compiled 2017.08.10 svn.r3458 for OlexSys, GUI svn.r5381)
;
_cell_angle_alpha 90
_cell_angle_beta 93.793(2)
_cell_angle_gamma 90
_cell_formula_units_Z 4
_cell_length_a 22.184(3)
_cell_length_b 9.3308(11)
_cell_length_c 8.3408(10)
_cell_measurement_reflns_used 2659
_cell_measurement_temperature 120
_cell_measurement_theta_max 24.14
_cell_measurement_theta_min 2.76
_cell_volume 1722.7(4)
_computing_cell_refinement 'SAINT V8.38A (?, 2016)'
_computing_data_reduction 'SAINT V8.38A (?, 2016)'
_computing_molecular_graphics 'Olex2 (Dolomanov et al., 2009)'
_computing_publication_material 'Olex2 (Dolomanov et al., 2009)'
_computing_structure_refinement 'ShelXL (Sheldrick, 2015)'
_computing_structure_solution 'ShelXT (Sheldrick, 2015)'
_diffrn_ambient_temperature 120
_diffrn_measured_fraction_theta_full 1.000
_diffrn_measured_fraction_theta_max 0.998
_diffrn_measurement_device_type 'Bruker APEX-II CCD'
_diffrn_measurement_method '\f and \w scans'
_diffrn_radiation_type MoK\a
_diffrn_radiation_wavelength 0.71073
_diffrn_reflns_av_R_equivalents 0.0568
_diffrn_reflns_av_unetI/netI 0.0446
_diffrn_reflns_Laue_measured_fraction_full 1.000
_diffrn_reflns_Laue_measured_fraction_max 0.998
_diffrn_reflns_limit_h_max 27
_diffrn_reflns_limit_h_min -27
_diffrn_reflns_limit_k_max 11
_diffrn_reflns_limit_k_min -11
_diffrn_reflns_limit_l_max 10
_diffrn_reflns_limit_l_min -10
_diffrn_reflns_number 18120
_diffrn_reflns_point_group_measured_fraction_full 1.000
_diffrn_reflns_point_group_measured_fraction_max 0.998
_diffrn_reflns_theta_full 25.242
_diffrn_reflns_theta_max 26.457
_diffrn_reflns_theta_min 1.840
_diffrn_standards_number 0
_exptl_absorpt_coefficient_mu 0.077
_exptl_absorpt_correction_T_max 0.7454
_exptl_absorpt_correction_T_min 0.6620
_exptl_absorpt_correction_type multi-scan
_exptl_absorpt_process_details
'SADABS-2016/2 (Bruker,2016/2) was used for absorption correction. wR2(int) was 0.1087 before and 0.0531 after correction. The Ratio of minimum to maximum transmission is 0.8881. The \l/2 correction factor is Not present.'
_exptl_crystal_colour colourless
_exptl_crystal_colour_primary colourless
_exptl_crystal_density_diffrn 1.174
_exptl_crystal_description hexagonal
_exptl_crystal_F_000 664
_exptl_crystal_preparation 'recrystallized from ethanol'
_exptl_crystal_size_max 0.363
_exptl_crystal_size_mid 0.266
_exptl_crystal_size_min 0.236
_refine_diff_density_max 0.214
_refine_diff_density_min -0.186
_refine_diff_density_rms 0.041
_refine_ls_extinction_method none
_refine_ls_goodness_of_fit_ref 0.894
_refine_ls_hydrogen_treatment constr
_refine_ls_matrix_type full
_refine_ls_number_parameters 201
_refine_ls_number_reflns 3555
_refine_ls_number_restraints 0
_refine_ls_restrained_S_all 0.894
_refine_ls_R_factor_all 0.0765
_refine_ls_R_factor_gt 0.0434
_refine_ls_shift/su_max 0.000
_refine_ls_shift/su_mean 0.000
_refine_ls_structure_factor_coef Fsqd
_refine_ls_weighting_details 'w=1/[\s^2^(Fo^2^)+(0.1000P)^2^] where P=(Fo^2^+2Fc^2^)/3'
_refine_ls_weighting_scheme calc
_refine_ls_wR_factor_gt 0.1208
_refine_ls_wR_factor_ref 0.1450
_reflns_Friedel_coverage 0.000
_reflns_number_gt 2422
_reflns_number_total 3555
_reflns_threshold_expression 'I > 2\s(I)'
_cod_data_source_file jp8b07653_si_001.cif
_cod_data_source_block 20180305_0ma
_cod_original_cell_volume 1722.8(3)
_cod_database_code 1554048
_shelx_shelxl_version_number 2017/1
_shelx_space_group_comment
;
The symmetry employed for this shelxl refinement is uniquely defined
by the following loop, which should always be used as a source of
symmetry information in preference to the above space-group names.
They are only intended as comments.
;
_olex2_refinement_description
;
1. Fixed Uiso
 At 1.2 times of:
  All C(H) groups, All C(H,H) groups
 At 1.5 times of:
  All C(H,H,H) groups
2.a Ternary CH refined with riding coordinates:
 C00B(H00D), C00E(H00G)
2.b Secondary CH2 refined with riding coordinates:
 C008(H00A,H00B), C00D(H00E,H00F), C00F(H00H,H00I), C00H(H00M,H00N), C00I(H00O,
 H00P), C00J(H00Q,H00R), C00K(H00S,H00T), C00L(H00U,H00V)
2.c Aromatic/amide H refined with riding coordinates:
 C006(H006), C007(H007), C009(H009), C00A(H00C)
2.d Idealised Me refined as rotating group:
 C00G(H00J,H00K,H00L), C00M(H00W,H00X,H00Y)
;
_olex2_exptl_crystal_mounting_method 'mounted with a loop'
_olex2_submission_special_instructions 'No special instructions were received'

loop_
_space_group_symop_operation_xyz
'x, y, z'
'-x, y+1/2, -z+1/2'
'-x, -y, -z'
'x, -y-1/2, z-1/2'

loop_
_atom_site_label
_atom_site_type_symbol
_atom_site_fract_x
_atom_site_fract_y
_atom_site_fract_z
_atom_site_U_iso_or_equiv
_atom_site_adp_type
_atom_site_occupancy
_atom_site_site_symmetry_order
_atom_site_calc_flag
_atom_site_refinement_flags_posn
O001 O 0.47744(5) 0.53913(12) 1.26013(12) 0.0256(3) Uani 1 1 d .
O002 O 0.28790(5) 0.56928(11) 0.79554(14) 0.0267(3) Uani 1 1 d .
O003 O 0.28144(5) 0.33228(12) 0.73772(14) 0.0301(3) Uani 1 1 d .
C004 C 0.43194(7) 0.55196(16) 1.14209(18) 0.0207(4) Uani 1 1 d .
C005 C 0.26683(7) 0.45351(17) 0.70811(19) 0.0224(4) Uani 1 1 d .
C006 C 0.43071(8) 0.65225(16) 1.01856(19) 0.0222(4) Uani 1 1 d .
H006 H 0.461970 0.718042 1.012556 0.027 Uiso 1 1 calc R
C007 C 0.38212(8) 0.65298(17) 0.90397(19) 0.0235(4) Uani 1 1 d .
H007 H 0.380812 0.719829 0.821119 0.028 Uiso 1 1 calc R
C008 C 0.18296(7) 0.39055(18) 0.5012(2) 0.0254(4) Uani 1 1 d .
H00A H 0.157337 0.359041 0.584155 0.030 Uiso 1 1 calc R
H00B H 0.205869 0.308543 0.467590 0.030 Uiso 1 1 calc R
C009 C 0.33611(7) 0.45706(17) 1.03724(19) 0.0233(4) Uani 1 1 d .
H009 H 0.304401 0.392541 1.043450 0.028 Uiso 1 1 calc R
C00A C 0.38383(7) 0.45647(16) 1.15152(19) 0.0226(4) Uani 1 1 d .
H00C H 0.384023 0.391578 1.236179 0.027 Uiso 1 1 calc R
C00B C 0.22611(7) 0.50517(17) 0.56875(19) 0.0230(4) Uani 1 1 d .
H00D H 0.202300 0.586012 0.604949 0.028 Uiso 1 1 calc R
C00C C 0.33616(8) 0.55545(17) 0.91281(19) 0.0223(4) Uani 1 1 d .
C00D C 0.52925(7) 0.63059(17) 1.25342(19) 0.0231(4) Uani 1 1 d .
H00E H 0.517464 0.730401 1.260202 0.028 Uiso 1 1 calc R
H00F H 0.548449 0.616105 1.153514 0.028 Uiso 1 1 calc R
C00E C 0.18148(7) 0.50292(18) 0.22377(19) 0.0244(4) Uani 1 1 d .
H00G H 0.204086 0.421706 0.183579 0.029 Uiso 1 1 calc R
C00F C 0.22679(8) 0.61287(18) 0.2920(2) 0.0257(4) Uani 1 1 d .
H00H H 0.205127 0.697630 0.323215 0.031 Uiso 1 1 calc R
H00I H 0.252901 0.640715 0.208528 0.031 Uiso 1 1 calc R
C00G C 0.57181(7) 0.59079(18) 1.3945(2) 0.0266(4) Uani 1 1 d .
H00J H 0.582680 0.491560 1.386848 0.040 Uiso 1 1 calc GR
H00K H 0.552363 0.606566 1.492419 0.040 Uiso 1 1 calc GR
H00L H 0.607518 0.648878 1.394144 0.040 Uiso 1 1 calc GR
C00H C 0.26574(8) 0.55851(18) 0.4368(2) 0.0266(4) Uani 1 1 d .
H00M H 0.291724 0.635190 0.478927 0.032 Uiso 1 1 calc R
H00N H 0.291233 0.480895 0.403717 0.032 Uiso 1 1 calc R
C00I C 0.14360(8) 0.44806(18) 0.3576(2) 0.0276(4) Uani 1 1 d .
H00O H 0.117071 0.372387 0.315501 0.033 Uiso 1 1 calc R
H00P H 0.118561 0.525455 0.393387 0.033 Uiso 1 1 calc R
C00J C 0.14345(8) 0.56762(18) 0.0820(2) 0.0296(4) Uani 1 1 d .
H00Q H 0.117810 0.641277 0.123417 0.035 Uiso 1 1 calc R
H00R H 0.170562 0.614363 0.011907 0.035 Uiso 1 1 calc R
C00K C 0.10367(8) 0.46494(19) -0.0187(2) 0.0325(4) Uani 1 1 d .
H00S H 0.075759 0.419040 0.049904 0.039 Uiso 1 1 calc R
H00T H 0.128872 0.390746 -0.060731 0.039 Uiso 1 1 calc R
C00L C 0.06776(9) 0.5365(2) -0.1581(2) 0.0391(5) Uani 1 1 d .
H00U H 0.042505 0.610608 -0.116046 0.047 Uiso 1 1 calc R
H00V H 0.095658 0.582502 -0.226623 0.047 Uiso 1 1 calc R
C00M C 0.02810(9) 0.4337(2) -0.2587(2) 0.0492(6) Uani 1 1 d .
H00W H 0.006014 0.485726 -0.342749 0.074 Uiso 1 1 calc GR
H00X H 0.000265 0.387669 -0.191905 0.074 Uiso 1 1 calc GR
H00Y H 0.052908 0.362580 -0.305195 0.074 Uiso 1 1 calc GR

loop_
_atom_site_aniso_label
_atom_site_aniso_U_11
_atom_site_aniso_U_22
_atom_site_aniso_U_33
_atom_site_aniso_U_23
_atom_site_aniso_U_13
_atom_site_aniso_U_12
O001 0.0267(6) 0.0303(7) 0.0195(6) 0.0051(5) -0.0019(5) -0.0073(5)
O002 0.0312(7) 0.0201(6) 0.0275(7) -0.0017(5) -0.0066(5) 0.0026(5)
O003 0.0378(7) 0.0207(7) 0.0309(7) 0.0001(5) -0.0043(6) 0.0020(5)
C004 0.0255(9) 0.0209(8) 0.0156(8) -0.0030(6) 0.0017(7) 0.0013(7)
C005 0.0224(9) 0.0217(9) 0.0236(9) -0.0019(7) 0.0043(7) -0.0001(7)
C006 0.0271(9) 0.0191(8) 0.0207(9) -0.0030(6) 0.0034(7) -0.0030(7)
C007 0.0330(10) 0.0192(8) 0.0183(8) 0.0006(6) 0.0026(7) 0.0007(7)
C008 0.0249(9) 0.0253(9) 0.0258(9) 0.0033(7) 0.0006(7) -0.0035(7)
C009 0.0239(9) 0.0200(8) 0.0262(9) -0.0020(7) 0.0042(7) -0.0017(7)
C00A 0.0301(9) 0.0200(8) 0.0180(8) 0.0024(6) 0.0039(7) -0.0002(7)
C00B 0.0246(9) 0.0195(8) 0.0248(9) 0.0007(7) 0.0011(7) 0.0016(7)
C00C 0.0264(9) 0.0201(9) 0.0201(9) -0.0035(6) -0.0014(7) 0.0030(7)
C00D 0.0270(9) 0.0219(9) 0.0208(9) -0.0010(7) 0.0047(7) -0.0035(7)
C00E 0.0294(9) 0.0199(8) 0.0237(9) 0.0000(7) 0.0001(7) 0.0015(7)
C00F 0.0308(10) 0.0218(9) 0.0248(9) 0.0022(7) 0.0031(8) -0.0030(7)
C00G 0.0260(10) 0.0278(9) 0.0257(9) -0.0014(7) 0.0000(7) -0.0015(7)
C00H 0.0272(9) 0.0267(9) 0.0259(9) 0.0016(7) 0.0009(8) -0.0060(7)
C00I 0.0255(9) 0.0274(9) 0.0292(10) 0.0011(7) -0.0028(8) -0.0026(7)
C00J 0.0338(11) 0.0282(10) 0.0264(10) 0.0036(7) -0.0004(8) 0.0022(8)
C00K 0.0353(11) 0.0333(11) 0.0279(10) 0.0002(8) -0.0052(8) 0.0035(8)
C00L 0.0371(11) 0.0501(13) 0.0293(10) 0.0047(9) -0.0037(9) 0.0104(9)
C00M 0.0379(12) 0.0764(17) 0.0318(11) -0.0047(10) -0.0078(10) 0.0079(11)

loop_
_atom_type_symbol
_atom_type_description
_atom_type_scat_dispersion_real
_atom_type_scat_dispersion_imag
_atom_type_scat_source
C C 0.0033 0.0016 'International Tables Vol C Tables 4.2.6.8 and 6.1.1.4'
H H 0.0000 0.0000 'International Tables Vol C Tables 4.2.6.8 and 6.1.1.4'
O O 0.0106 0.0060 'International Tables Vol C Tables 4.2.6.8 and 6.1.1.4'

loop_
_geom_angle_atom_site_label_1
_geom_angle_atom_site_label_2
_geom_angle_atom_site_label_3
_geom_angle
C004 O001 C00D 118.33(12)
C005 O002 C00C 121.02(12)
O001 C004 C006 124.72(15)
O001 C004 C00A 115.72(14)
C006 C004 C00A 119.56(15)
O002 C005 C00B 109.00(13)
O003 C005 O002 123.87(15)
O003 C005 C00B 127.06(15)
C004 C006 H006 120.4
C004 C006 C007 119.22(15)
C007 C006 H006 120.4
C006 C007 H007 119.9
C00C C007 C006 120.27(15)
C00C C007 H007 119.9
H00A C008 H00B 108.1
C00B C008 H00A 109.5
C00B C008 H00B 109.5
C00B C008 C00I 110.87(14)
C00I C008 H00A 109.5
C00I C008 H00B 109.5
C00A C009 H009 120.6
C00A C009 C00C 118.85(15)
C00C C009 H009 120.6
C004 C00A H00C 119.5
C009 C00A C004 120.93(15)
C009 C00A H00C 119.5
C005 C00B C008 113.13(13)
C005 C00B H00D 108.5
C005 C00B C00H 108.35(13)
C008 C00B H00D 108.5
C008 C00B C00H 109.80(13)
C00H C00B H00D 108.5
C007 C00C O002 115.82(14)
C007 C00C C009 121.13(15)
C009 C00C O002 122.89(15)
O001 C00D H00E 110.4
O001 C00D H00F 110.4
O001 C00D C00G 106.57(13)
H00E C00D H00F 108.6
C00G C00D H00E 110.4
C00G C00D H00F 110.4
C00F C00E H00G 108.0
C00F C00E C00I 109.54(13)
C00F C00E C00J 109.88(14)
C00I C00E H00G 108.0
C00I C00E C00J 113.22(14)
C00J C00E H00G 108.0
C00E C00F H00H 108.9
C00E C00F H00I 108.9
C00E C00F C00H 113.46(14)
H00H C00F H00I 107.7
C00H C00F H00H 108.9
C00H C00F H00I 108.9
C00D C00G H00J 109.5
C00D C00G H00K 109.5
C00D C00G H00L 109.5
H00J C00G H00K 109.5
H00J C00G H00L 109.5
H00K C00G H00L 109.5
C00B C00H H00M 109.5
C00B C00H H00N 109.5
C00F C00H C00B 110.74(13)
C00F C00H H00M 109.5
C00F C00H H00N 109.5
H00M C00H H00N 108.1
C008 C00I H00O 109.2
C008 C00I H00P 109.2
C00E C00I C008 112.05(13)
C00E C00I H00O 109.2
C00E C00I H00P 109.2
H00O C00I H00P 107.9
C00E C00J H00Q 108.1
C00E C00J H00R 108.1
H00Q C00J H00R 107.3
C00K C00J C00E 116.70(14)
C00K C00J H00Q 108.1
C00K C00J H00R 108.1
C00J C00K H00S 108.8
C00J C00K H00T 108.8
C00J C00K C00L 113.71(15)
H00S C00K H00T 107.7
C00L C00K H00S 108.8
C00L C00K H00T 108.8
C00K C00L H00U 108.8
C00K C00L H00V 108.8
H00U C00L H00V 107.7
C00M C00L C00K 113.63(17)
C00M C00L H00U 108.8
C00M C00L H00V 108.8
C00L C00M H00W 109.5
C00L C00M H00X 109.5
C00L C00M H00Y 109.5
H00W C00M H00X 109.5
H00W C00M H00Y 109.5
H00X C00M H00Y 109.5

loop_
_geom_bond_atom_site_label_1
_geom_bond_atom_site_label_2
_geom_bond_distance
O001 C004 1.3677(18)
O001 C00D 1.4358(18)
O002 C005 1.3683(18)
O002 C00C 1.4075(19)
O003 C005 1.1979(18)
C004 C006 1.391(2)
C004 C00A 1.397(2)
C005 C00B 1.504(2)
C006 H006 0.9300
C006 C007 1.393(2)
C007 H007 0.9300
C007 C00C 1.372(2)
C008 H00A 0.9700
C008 H00B 0.9700
C008 C00B 1.519(2)
C008 C00I 1.532(2)
C009 H009 0.9300
C009 C00A 1.377(2)
C009 C00C 1.386(2)
C00A H00C 0.9300
C00B H00D 0.9800
C00B C00H 1.536(2)
C00D H00E 0.9700
C00D H00F 0.9700
C00D C00G 1.506(2)
C00E H00G 0.9800
C00E C00F 1.520(2)
C00E C00I 1.529(2)
C00E C00J 1.530(2)
C00F H00H 0.9700
C00F H00I 0.9700
C00F C00H 1.525(2)
C00G H00J 0.9600
C00G H00K 0.9600
C00G H00L 0.9600
C00H H00M 0.9700
C00H H00N 0.9700
C00I H00O 0.9700
C00I H00P 0.9700
C00J H00Q 0.9700
C00J H00R 0.9700
C00J C00K 1.518(2)
C00K H00S 0.9700
C00K H00T 0.9700
C00K C00L 1.520(2)
C00L H00U 0.9700
C00L H00V 0.9700
C00L C00M 1.517(3)
C00M H00W 0.9600
C00M H00X 0.9600
C00M H00Y 0.9600
